data_2010139
loop_
_publ_author_name
'Ueng, C.-H.'
'Wang, Y.'
'Yeh, M.-Y.'

_publ_section_title
;
 Two heterocyclic 1,2,4,5-tetrazines
;
_journal_issue 11
_journal_name_full 'Acta Crystallographica Section C'
_journal_page_first 1781
_journal_page_last 1784
_journal_paper_doi 10.1107/S0108270194002192
_journal_volume 50
_journal_year 1994
_chemical_formula_moiety 'C16 H14 Br2 N4 O2'
_chemical_formula_sum 'C16 H14 Br2 N4 O2'
_chemical_formula_weight 454
_chemical_name_systematic 3,6-dibromo-1,4-dihydro-1,4-di(p-methoxyphenyl)-1,2,4,5-tetrazine
_symmetry_cell_setting orthorhombic
_symmetry_space_group_name_Hall '-P 2n 2ab'
_symmetry_space_group_name_H-M 'P b c n'
_atom_type_scat_source IntTabIV
_cell_angle_alpha 90.
_cell_angle_beta 90.
_cell_angle_gamma 90.
_cell_formula_units_Z 4
_cell_length_a 18.975(3)
_cell_length_b 10.327(2)
_cell_length_c 8.569(3)
_cell_measurement_reflns_used 25
_cell_measurement_temperature 298
_cell_measurement_theta_max 12.83
_cell_measurement_theta_min 10.57
_cell_volume 1679.1(7)
_diffrn_measurement_device 'Enraf-Nonius CAD4'
_diffrn_measurement_method \q-2\q
_diffrn_radiation_type MoK\a
_diffrn_radiation_wavelength 0.7107
_diffrn_reflns_av_R_equivalents 0.008
_diffrn_reflns_limit_h_max 22
_diffrn_reflns_limit_h_min 0
_diffrn_reflns_limit_k_max 12
_diffrn_reflns_limit_k_min 0
_diffrn_reflns_limit_l_max 10
_diffrn_reflns_limit_l_min 0
_diffrn_reflns_number 1587
_diffrn_reflns_theta_max 24.9
_diffrn_standards_decay_% <2
_diffrn_standards_interval_time 120
_diffrn_standards_number 3
_exptl_absorpt_coefficient_mu 4.80
_exptl_absorpt_correction_T_max 0.998
_exptl_absorpt_correction_T_min 0.908
_exptl_absorpt_correction_type '\y scans'
_exptl_crystal_colour colourless
_exptl_crystal_density_diffrn 1.80
_exptl_crystal_density_meas 1.79(3)
_exptl_crystal_density_method 'flotation in CHCl~3~/CHBr~3~'
_exptl_crystal_F_000 896
_exptl_crystal_size_max 0.55
_exptl_crystal_size_mid 0.30
_exptl_crystal_size_min 0.30
_refine_diff_density_max 0.350
_refine_diff_density_min -0.520
_refine_ls_extinction_method none
_refine_ls_goodness_of_fit_obs 2.28
_refine_ls_number_parameters 137
_refine_ls_number_reflns 875
_refine_ls_R_factor_obs 0.037
_refine_ls_shift/esd_max 0.135
_refine_ls_structure_factor_coef F
_refine_ls_weighting_scheme 'from counting statistics'
_refine_ls_wR_factor_obs 0.028
_reflns_number_observed 875
_reflns_number_total 1474
_reflns_observed_criterion I>2.0\s(I)
_cod_data_source_file al1011.cif
_cod_data_source_block al1011_structure_2_of_2
_cod_original_cell_volume 1679.2
_cod_database_code 2010139

loop_
_atom_site_label
_atom_site_fract_x
_atom_site_fract_y
_atom_site_fract_z
Br .43730(4) 0.20775(8) .07844(8)
N(1) .4331(3) 0.1087(5) -0.2289(6)
N(2) .5418(3) 0.1553(6) -0.1225(6)
C(1) .4763(4) 0.1506(7) -0.1111(7)
C(2) .3576(4) 0.1137(7) -0.2185(8)
C(3) .3184(4) 0.2056(8) -0.2935(8)
C(4) .2466(4) 0.2061(9) -0.2715(9)
C(5) .2125(4) 0.1172(8) -.1817(8)
C(6) .2522(5) 0.0235(9) -0.1085(9)
C(7) .3250(4) 0.0222(9) -0.1280(9)
C(8) .1031(6) 0.0310(10) -0.092(2)
O .1409(3) 0.1279(5) -0.1723(6)
H(3) .340(3) 0.278(5) -0.366(6)
H(4) .221(3) 0.258(6) -0.313(7)
H(6) .234(4) -0.034(7) -0.050(8)
H(7) .346(3) -0.041(6) -0.082(8)
H(8A) .051(3) 0.051(6) -0.114(7)
H(8B) .122(4) 0.027(7) -0.005(7)
H(8C) .107(4) -0.051(6) -0.127(9)

loop_
_geom_angle_atom_site_label_1
_geom_angle_atom_site_label_2
_geom_angle_atom_site_label_3
_geom_angle
_geom_angle_publ_flag
N(2a) N(1) C(1) 110.3(5) yes
N(2a) N(1) C(2) 111.9(5) yes
C(1) N(1) C(2) 122.7(5) yes
N(1a) N(2) C(1) 112.7(5) yes
Br C(1) N(1) 120.0(5) yes
Br C(1) N(2) 116.6(5) yes
N(1) C(1) N(2) 123.4(6) yes
N(1) C(2) C(3) 122.6(6) yes
N(1) C(2) C(7) 117.4(7) yes
C(3) C(2) C(7) 120.0(7) no
C(2) C(3) C(4) 118.5(7) no
C(2) C(3) H(3) 124(3) no
C(4) C(3) H(3) 117(3) no
C(3) C(4) C(5) 123.1(8) no
C(3) C(4) H(4) 122(4) no
C(5) C(4) H(4) 114(4) no
C(4) C(5) C(6) 118.1(7) no
C(4) C(5) O 116.9(7) yes
C(6) C(5) O 125.0(7) yes
C(5) C(6) C(7) 119.7(8) no
C(5) C(6) H(6) 122(5) no
C(7) C(6) H(6) 118(5) no
C(2) C(7) C(6) 120.6(8) no
C(2) C(7) H(7) 124(4) no
C(6) C(7) H(7) 114(4) no
O C(8) H(8A) 104(4) no
O C(8) H(8B) 104(5) no
O C(8) H(8C) 117(5) no
H(8A) C(8) H(8B) 127(6) no
H(8A) C(8) H(8C) 102(6) no
H(8B) C(8) H(8C) 102(7) no
C(5) O C(8) 118.4(7) yes

loop_
_geom_bond_atom_site_label_1
_geom_bond_atom_site_label_2
_geom_bond_distance
_geom_bond_publ_flag
Br C(1) 1.880(7) yes
N(1) N(2a) 1.443(8) yes
N(1) C(1) 1.370(9) yes
N(1) C(2) 1.436(9) yes
N(2) C(1) 1.247(9) yes
C(2) C(3) 1.366(11) no
C(2) C(7) 1.369(11) no
C(3) C(4) 1.375(11) no
C(3) H(3) 1.05(6) no
C(4) C(5) 1.362(12) no
C(4) H(4) 0.80(5) no
C(5) C(6) 1.377(12) no
C(5) O 1.366(9) yes
C(6) C(7) 1.393(13) no
C(6) H(6) 0.86(7) no
C(7) H(7) 0.86(6) no
C(8) O 1.410(10) yes
C(8) H(8A) 1.03(6) no
C(8) H(8B) 0.82(6) no
C(8) H(8C) 0.90(7) no
H(8A) H(8C) 1.50(9) no
H(8B) H(8C) 1.34(10) no
